data_1504741
loop_
_publ_author_name
'Deaudelin, Philippe'
'Lubell, William D.'

_publ_section_title
;
 Diastereoselective Pictet-Spengler approach for the synthesis of
 pyrrolo[3,2-e][1,4]diazepin-2-one peptide turn mimics.
;
_journal_issue 13
_journal_name_full 'Organic letters'
_journal_page_first 2841
_journal_page_last 2844
_journal_paper_doi 10.1021/ol8009978
_journal_volume 10
_journal_year 2008
_chemical_absolute_configuration rmad
_chemical_compound_source 'Synthesized by the authors. See text'
_chemical_formula_moiety 'C26 H29 N3 O3'
_chemical_formula_sum 'C26 H29 N3 O3'
_chemical_formula_weight 431.52
_chemical_name_systematic
; 
 ? 
;
_space_group_IT_number 197
_symmetry_cell_setting cubic
_symmetry_space_group_name_Hall 'I 2 2 3'
_symmetry_space_group_name_H-M 'I 2 3'
_atom_sites_solution_hydrogens geom
_atom_sites_solution_primary direct
_atom_sites_solution_secondary difmap
_audit_creation_method SHELXL-97
_cell_angle_alpha 90.00
_cell_angle_beta 90.00
_cell_angle_gamma 90.00
_cell_formula_units_Z 24
_cell_length_a 25.4211(2)
_cell_length_b 25.4211(2)
_cell_length_c 25.4211(2)
_cell_measurement_reflns_used 9550
_cell_measurement_temperature 100(2)
_cell_measurement_theta_max 52.28
_cell_measurement_theta_min 2.46
_cell_volume 16427.9(2)
_computing_cell_refinement 'APEX II (Bruker, 2006)'
_computing_data_collection 'APEX II (Bruker, 2006)'
_computing_data_reduction 'SAINT (Bruker, 2004)'
_computing_molecular_graphics 'SHELXTL (Bruker, 1997)'
_computing_publication_material 'UdMX (local program)'
_computing_structure_refinement 'SHELXL97 (Sheldrick, 1997)'
_computing_structure_solution 'SHELXS97 (Sheldrick, 1997)'
_diffrn_ambient_temperature 100(2)
_diffrn_detector_area_resol_mean 8.2
_diffrn_measured_fraction_theta_full 0.997
_diffrn_measured_fraction_theta_max 0.997
_diffrn_measurement_device_type 'Bruker Microstar'
_diffrn_measurement_method \w
_diffrn_radiation_monochromator 'Helios optics'
_diffrn_radiation_source 'Rotating Anode'
_diffrn_radiation_type CuK\a
_diffrn_radiation_wavelength 1.54178
_diffrn_reflns_av_R_equivalents 0.048
_diffrn_reflns_av_sigmaI/netI 0.0404
_diffrn_reflns_limit_h_max 24
_diffrn_reflns_limit_h_min -27
_diffrn_reflns_limit_k_max 30
_diffrn_reflns_limit_k_min -30
_diffrn_reflns_limit_l_max 30
_diffrn_reflns_limit_l_min -30
_diffrn_reflns_number 128345
_diffrn_reflns_theta_full 67.64
_diffrn_reflns_theta_max 67.64
_diffrn_reflns_theta_min 2.46
_diffrn_standards_decay_% 0.00
_diffrn_standards_number 5
_exptl_absorpt_coefficient_mu 0.553
_exptl_absorpt_correction_T_max 0.9781
_exptl_absorpt_correction_T_min 0.7463
_exptl_absorpt_correction_type multi-scan
_exptl_absorpt_process_details 'Sadabs (Sheldrick,1996)'
_exptl_crystal_colour Colorless
_exptl_crystal_density_diffrn 1.047
_exptl_crystal_density_method 'not measured'
_exptl_crystal_description needle-like
_exptl_crystal_F_000 5520
_exptl_crystal_size_max 0.16
_exptl_crystal_size_mid 0.08
_exptl_crystal_size_min 0.04
_refine_diff_density_max 0.105
_refine_diff_density_min -0.143
_refine_diff_density_rms 0.028
_refine_ls_abs_structure_details 'Flack H D (1983), 2675 Friedel Pairs'
_refine_ls_abs_structure_Flack 0.10(18)
_refine_ls_extinction_method none
_refine_ls_goodness_of_fit_ref 1.065
_refine_ls_hydrogen_treatment mixed
_refine_ls_matrix_type full
_refine_ls_number_parameters 300
_refine_ls_number_reflns 4962
_refine_ls_number_restraints 0
_refine_ls_restrained_S_all 1.065
_refine_ls_R_factor_all 0.0493
_refine_ls_R_factor_gt 0.0347
_refine_ls_shift/su_max 0.000
_refine_ls_shift/su_mean 0.000
_refine_ls_structure_factor_coef Fsqd
_refine_ls_weighting_details 'calc w=1/[\s^2^(Fo^2^)+(0.0236P)^2^] where P=(Fo^2^+2Fc^2^)/3'
_refine_ls_weighting_scheme calc
_refine_ls_wR_factor_gt 0.0619
_refine_ls_wR_factor_ref 0.0639
_reflns_number_gt 3911
_reflns_number_total 4962
_reflns_threshold_expression I>2\s(I)
_cod_data_source_file ol8009978-file002.cif
_cod_data_source_block lube35
_cod_depositor_comments
;
The following automatic conversions were performed:

'_symmetry_cell_setting' value 'Cubic' changed to 'cubic' according
to /home/saulius/struct/CIF-dictionaries/cif_core.dic dictionary
named 'cif_core.dic' version 2.4.1 from
2010-06-29.

'_geom_bond_publ_flag' value 'Y' changed to 'y'
according to /home/saulius/struct/CIF-dictionaries/cif_core.dic
dictionary named 'cif_core.dic' version 2.4.1 from 2010-06-29 (35
times).

'_geom_angle_publ_flag' value 'Y' changed to 'y' according
to /home/saulius/struct/CIF-dictionaries/cif_core.dic dictionary
named 'cif_core.dic' version 2.4.1 from 2010-06-29 (49
times).

'_geom_torsion_publ_flag' value 'Y' changed to 'y' according
to /home/saulius/struct/CIF-dictionaries/cif_core.dic dictionary
named 'cif_core.dic' version 2.4.1 from 2010-06-29 (68 times).

Automatic conversion script
Id: cif_fix_values 1715 2011-07-08 13:25:40Z adriana 
;
_cod_original_sg_symbol_H-M I23
_cod_database_code 1504741

loop_
_symmetry_equiv_pos_as_xyz
'x, y, z'
'-x, -y, z'
'-x, y, -z'
'x, -y, -z'
'z, x, y'
'z, -x, -y'
'-z, -x, y'
'-z, x, -y'
'y, z, x'
'-y, z, -x'
'y, -z, -x'
'-y, -z, x'
'x+1/2, y+1/2, z+1/2'
'-x+1/2, -y+1/2, z+1/2'
'-x+1/2, y+1/2, -z+1/2'
'x+1/2, -y+1/2, -z+1/2'
'z+1/2, x+1/2, y+1/2'
'z+1/2, -x+1/2, -y+1/2'
'-z+1/2, -x+1/2, y+1/2'
'-z+1/2, x+1/2, -y+1/2'
'y+1/2, z+1/2, x+1/2'
'-y+1/2, z+1/2, -x+1/2'
'y+1/2, -z+1/2, -x+1/2'
'-y+1/2, -z+1/2, x+1/2'

loop_
_atom_site_label
_atom_site_type_symbol
_atom_site_fract_x
_atom_site_fract_y
_atom_site_fract_z
_atom_site_U_iso_or_equiv
_atom_site_adp_type
_atom_site_occupancy
_atom_site_symmetry_multiplicity
_atom_site_calc_flag
_atom_site_refinement_flags
N1 N 0.42374(6) 0.15243(5) 0.17049(5) 0.0368(4) Uani 1 1 d .
C2 C 0.47343(7) 0.13687(7) 0.15828(7) 0.0365(4) Uani 1 1 d .
C3 C 0.49624(7) 0.15746(6) 0.10652(6) 0.0332(4) Uani 1 1 d .
H3 H 0.4684 0.1538 0.0790 0.040 Uiso 1 1 calc R
N4 N 0.50744(6) 0.21392(5) 0.11280(6) 0.0348(4) Uani 1 1 d .
H4 H 0.5187(6) 0.2225(6) 0.1441(7) 0.033(5) Uiso 1 1 d .
C5 C 0.46484(6) 0.24924(6) 0.09577(7) 0.0346(4) Uani 1 1 d .
H5 H 0.4674 0.2527 0.0567 0.041 Uiso 1 1 calc R
C6 C 0.41064(7) 0.22814(7) 0.10809(7) 0.0345(4) Uani 1 1 d .
C7 C 0.39297(7) 0.18663(7) 0.13892(7) 0.0371(4) Uani 1 1 d .
C8 C 0.33796(7) 0.18419(7) 0.13468(7) 0.0401(4) Uani 1 1 d .
H8 H 0.3153 0.1599 0.1518 0.048 Uiso 1 1 calc R
C9 C 0.32319(7) 0.22386(7) 0.10074(7) 0.0365(4) Uani 1 1 d .
N10 N 0.36748(6) 0.24959(6) 0.08494(6) 0.0360(4) Uani 1 1 d .
H10 H 0.3678(7) 0.2744(7) 0.0604(7) 0.045(6) Uiso 1 1 d .
C11 C 0.39984(7) 0.13517(7) 0.22049(7) 0.0436(5) Uani 1 1 d .
H11A H 0.4233 0.1090 0.2373 0.052 Uiso 1 1 calc R
H11B H 0.3660 0.1175 0.2129 0.052 Uiso 1 1 calc R
C12 C 0.39021(8) 0.17956(8) 0.25841(7) 0.0446(5) Uani 1 1 d .
C13 C 0.42935(9) 0.21642(8) 0.26874(8) 0.0524(5) Uani 1 1 d .
H13 H 0.4619 0.2145 0.2505 0.063 Uiso 1 1 calc R
C14 C 0.42137(10) 0.25569(9) 0.30519(8) 0.0636(6) Uani 1 1 d .
H14 H 0.4484 0.2806 0.3121 0.076 Uiso 1 1 calc R
C15 C 0.37384(10) 0.25896(9) 0.33186(8) 0.0639(6) Uani 1 1 d .
H15 H 0.3683 0.2856 0.3574 0.077 Uiso 1 1 calc R
C16 C 0.33505(10) 0.22320(9) 0.32084(9) 0.0662(7) Uani 1 1 d .
H16 H 0.3022 0.2256 0.3384 0.079 Uiso 1 1 calc R
C17 C 0.34310(8) 0.18409(8) 0.28483(8) 0.0542(6) Uani 1 1 d .
H17 H 0.3157 0.1596 0.2779 0.065 Uiso 1 1 calc R
O21 O 0.49951(5) 0.10952(4) 0.18887(4) 0.0380(3) Uani 1 1 d .
C31 C 0.54410(7) 0.12549(7) 0.08837(7) 0.0362(4) Uani 1 1 d .
H31 H 0.5706 0.1249 0.1174 0.043 Uiso 1 1 calc R
C32 C 0.52706(7) 0.06911(7) 0.07686(8) 0.0468(5) Uani 1 1 d .
H32A H 0.5001 0.0692 0.0493 0.070 Uiso 1 1 calc R
H32B H 0.5127 0.0532 0.1089 0.070 Uiso 1 1 calc R
H32C H 0.5575 0.0487 0.0650 0.070 Uiso 1 1 calc R
C33 C 0.56920(7) 0.15125(7) 0.03980(7) 0.0413(5) Uani 1 1 d .
H33A H 0.5440 0.1490 0.0102 0.050 Uiso 1 1 calc R
H33B H 0.5751 0.1890 0.0474 0.050 Uiso 1 1 calc R
C34 C 0.62146(8) 0.12677(8) 0.02251(8) 0.0554(5) Uani 1 1 d .
H34A H 0.6468 0.1289 0.0514 0.083 Uiso 1 1 calc R
H34B H 0.6351 0.1459 -0.0080 0.083 Uiso 1 1 calc R
H34C H 0.6158 0.0898 0.0130 0.083 Uiso 1 1 calc R
C51 C 0.47579(6) 0.30301(7) 0.11909(7) 0.0339(4) Uani 1 1 d .
C52 C 0.45182(8) 0.32032(8) 0.16394(8) 0.0511(5) Uani 1 1 d .
H52 H 0.4255 0.2993 0.1800 0.061 Uiso 1 1 calc R
C53 C 0.46548(8) 0.36842(8) 0.18650(8) 0.0586(6) Uani 1 1 d .
H53 H 0.4479 0.3803 0.2173 0.070 Uiso 1 1 calc R
C54 C 0.50434(8) 0.39860(7) 0.16425(8) 0.0518(5) Uani 1 1 d .
H54 H 0.5143 0.4311 0.1799 0.062 Uiso 1 1 calc R
C55 C 0.52885(8) 0.38148(7) 0.11905(8) 0.0509(5) Uani 1 1 d .
H55 H 0.5557 0.4023 0.1034 0.061 Uiso 1 1 calc R
C56 C 0.51442(7) 0.33385(7) 0.09633(7) 0.0427(5) Uani 1 1 d .
H56 H 0.5312 0.3224 0.0650 0.051 Uiso 1 1 calc R
C91 C 0.27206(7) 0.23969(7) 0.08182(7) 0.0390(5) Uani 1 1 d .
O91 O 0.26421(5) 0.27642(5) 0.05220(5) 0.0475(3) Uani 1 1 d .
C93 C 0.18070(7) 0.22268(9) 0.08250(8) 0.0602(6) Uani 1 1 d .
H93A H 0.1768 0.2610 0.0819 0.090 Uiso 1 1 calc R
H93B H 0.1545 0.2074 0.1064 0.090 Uiso 1 1 calc R
H93C H 0.1754 0.2087 0.0470 0.090 Uiso 1 1 calc R
O92 O 0.23292(5) 0.20921(5) 0.10050(5) 0.0522(4) Uani 1 1 d .

loop_
_atom_site_aniso_label
_atom_site_aniso_U_11
_atom_site_aniso_U_22
_atom_site_aniso_U_33
_atom_site_aniso_U_23
_atom_site_aniso_U_13
_atom_site_aniso_U_12
N1 0.0379(9) 0.0370(9) 0.0355(9) 0.0124(7) -0.0004(7) 0.0012(7)
C2 0.0400(11) 0.0290(10) 0.0404(11) 0.0030(9) -0.0064(9) -0.0053(9)
C3 0.0331(10) 0.0320(10) 0.0345(10) 0.0056(8) -0.0053(8) -0.0016(8)
N4 0.0352(9) 0.0310(9) 0.0382(9) 0.0023(7) -0.0101(8) -0.0004(7)
C5 0.0347(10) 0.0339(10) 0.0351(10) 0.0089(8) -0.0036(8) -0.0002(8)
C6 0.0334(10) 0.0359(10) 0.0343(10) 0.0060(8) -0.0040(8) 0.0007(8)
C7 0.0393(11) 0.0345(10) 0.0374(10) 0.0079(9) -0.0014(8) 0.0010(9)
C8 0.0369(11) 0.0410(11) 0.0424(11) 0.0079(9) 0.0026(9) -0.0032(9)
C9 0.0309(10) 0.0389(11) 0.0398(11) 0.0070(9) -0.0009(8) 0.0008(9)
N10 0.0320(9) 0.0338(9) 0.0422(9) 0.0099(8) -0.0039(7) -0.0014(7)
C11 0.0452(12) 0.0465(12) 0.0389(11) 0.0164(10) 0.0042(9) 0.0003(9)
C12 0.0488(12) 0.0454(12) 0.0394(11) 0.0158(10) 0.0000(10) 0.0048(10)
C13 0.0519(13) 0.0595(14) 0.0459(13) 0.0042(11) -0.0001(10) 0.0073(11)
C14 0.0711(17) 0.0651(15) 0.0547(14) -0.0010(12) -0.0098(12) 0.0046(13)
C15 0.0825(18) 0.0615(15) 0.0478(14) 0.0039(11) 0.0037(13) 0.0155(14)
C16 0.0712(17) 0.0696(17) 0.0579(15) 0.0152(13) 0.0210(13) 0.0147(14)
C17 0.0586(14) 0.0512(13) 0.0527(13) 0.0093(11) 0.0102(11) 0.0016(11)
O21 0.0405(7) 0.0332(6) 0.0402(7) 0.0056(6) -0.0115(6) 0.0001(6)
C31 0.0346(10) 0.0367(11) 0.0373(11) 0.0011(8) -0.0062(8) 0.0011(8)
C32 0.0475(12) 0.0391(11) 0.0537(13) 0.0013(10) 0.0004(10) 0.0031(9)
C33 0.0391(11) 0.0409(11) 0.0440(12) -0.0013(9) -0.0047(9) -0.0011(9)
C34 0.0523(13) 0.0587(14) 0.0551(14) -0.0002(11) 0.0052(11) -0.0037(11)
C51 0.0315(10) 0.0329(10) 0.0372(11) 0.0082(8) -0.0040(8) 0.0025(8)
C52 0.0556(13) 0.0432(12) 0.0547(13) -0.0001(11) 0.0066(11) -0.0067(10)
C53 0.0688(15) 0.0517(14) 0.0553(14) -0.0074(12) 0.0056(12) -0.0004(12)
C54 0.0600(13) 0.0355(11) 0.0601(14) -0.0035(10) -0.0055(12) -0.0028(11)
C55 0.0482(12) 0.0412(12) 0.0633(14) 0.0044(11) 0.0011(11) -0.0082(10)
C56 0.0436(12) 0.0341(11) 0.0505(12) 0.0043(9) 0.0005(9) -0.0025(9)
C91 0.0376(11) 0.0402(11) 0.0393(11) 0.0028(9) 0.0020(9) -0.0009(9)
O91 0.0406(8) 0.0474(8) 0.0546(8) 0.0127(7) -0.0080(6) 0.0010(6)
C93 0.0305(11) 0.0779(16) 0.0723(15) 0.0066(13) -0.0017(10) 0.0027(11)
O92 0.0311(7) 0.0636(9) 0.0618(9) 0.0155(7) 0.0001(6) -0.0049(7)

loop_
_atom_type_symbol
_atom_type_description
_atom_type_scat_dispersion_real
_atom_type_scat_dispersion_imag
_atom_type_scat_source
C C 0.0181 0.0091 'International Tables Vol C Tables 4.2.6.8 and 6.1.1.4'
H H 0.0000 0.0000 'International Tables Vol C Tables 4.2.6.8 and 6.1.1.4'
N N 0.0311 0.0180 'International Tables Vol C Tables 4.2.6.8 and 6.1.1.4'
O O 0.0492 0.0322 'International Tables Vol C Tables 4.2.6.8 and 6.1.1.4'

loop_
_geom_angle_atom_site_label_1
_geom_angle_atom_site_label_2
_geom_angle_atom_site_label_3
_geom_angle
_geom_angle_publ_flag
C2 N1 C7 124.16(14) y
C2 N1 C11 119.52(14) y
C7 N1 C11 116.27(14) y
O21 C2 N1 121.22(16) y
O21 C2 C3 122.02(16) y
N1 C2 C3 116.67(15) y
N4 C3 C2 108.27(14) y
N4 C3 C31 113.32(14) y
C2 C3 C31 112.20(14) y
N4 C3 H3 107.6 ?
C2 C3 H3 107.6 ?
C31 C3 H3 107.6 ?
C3 N4 C5 114.88(13) y
C3 N4 H4 113.9(11) ?
C5 N4 H4 110.9(11) ?
N4 C5 C6 113.15(13) y
N4 C5 C51 107.46(13) y
C6 C5 C51 113.98(14) y
N4 C5 H5 107.3 ?
C6 C5 H5 107.3 ?
C51 C5 H5 107.3 ?
N10 C6 C7 106.74(15) y
N10 C6 C5 120.24(15) y
C7 C6 C5 132.95(16) y
C6 C7 C8 108.20(16) y
C6 C7 N1 127.34(16) y
C8 C7 N1 124.45(15) y
C9 C8 C7 106.68(16) y
C9 C8 H8 126.7 ?
C7 C8 H8 126.7 ?
N10 C9 C8 108.08(15) y
N10 C9 C91 120.80(15) y
C8 C9 C91 131.13(17) y
C6 N10 C9 110.29(14) y
C6 N10 H10 125.6(12) ?
C9 N10 H10 123.8(12) ?
N1 C11 C12 113.33(14) y
N1 C11 H11A 108.9 ?
C12 C11 H11A 108.9 ?
N1 C11 H11B 108.9 ?
C12 C11 H11B 108.9 ?
H11A C11 H11B 107.7 ?
C17 C12 C13 118.25(19) y
C17 C12 C11 121.09(19) y
C13 C12 C11 120.64(18) y
C14 C13 C12 120.6(2) y
C14 C13 H13 119.7 ?
C12 C13 H13 119.7 ?
C13 C14 C15 120.0(2) y
C13 C14 H14 120 ?
C15 C14 H14 120 ?
C16 C15 C14 119.1(2) y
C16 C15 H15 120.4 ?
C14 C15 H15 120.4 ?
C17 C16 C15 120.8(2) y
C17 C16 H16 119.6 ?
C15 C16 H16 119.6 ?
C16 C17 C12 121.1(2) y
C16 C17 H17 119.4 ?
C12 C17 H17 119.4 ?
C32 C31 C3 109.28(14) y
C32 C31 C33 111.36(15) y
C3 C31 C33 110.19(14) y
C32 C31 H31 108.7 ?
C3 C31 H31 108.7 ?
C33 C31 H31 108.7 ?
C31 C32 H32A 109.5 ?
C31 C32 H32B 109.5 ?
H32A C32 H32B 109.5 ?
C31 C32 H32C 109.5 ?
H32A C32 H32C 109.5 ?
H32B C32 H32C 109.5 ?
C34 C33 C31 114.69(15) y
C34 C33 H33A 108.6 ?
C31 C33 H33A 108.6 ?
C34 C33 H33B 108.6 ?
C31 C33 H33B 108.6 ?
H33A C33 H33B 107.6 ?
C33 C34 H34A 109.5 ?
C33 C34 H34B 109.5 ?
H34A C34 H34B 109.5 ?
C33 C34 H34C 109.5 ?
H34A C34 H34C 109.5 ?
H34B C34 H34C 109.5 ?
C52 C51 C56 118.90(17) y
C52 C51 C5 122.37(16) y
C56 C51 C5 118.54(16) y
C51 C52 C53 120.99(19) y
C51 C52 H52 119.5 ?
C53 C52 H52 119.5 ?
C54 C53 C52 120.00(19) y
C54 C53 H53 120 ?
C52 C53 H53 120 ?
C53 C54 C55 119.49(19) y
C53 C54 H54 120.3 ?
C55 C54 H54 120.3 ?
C54 C55 C56 120.15(18) y
C54 C55 H55 119.9 ?
C56 C55 H55 119.9 ?
C51 C56 C55 120.46(18) y
C51 C56 H56 119.8 ?
C55 C56 H56 119.8 ?
O91 C91 O92 122.59(17) y
O91 C91 C9 124.64(17) y
O92 C91 C9 112.77(16) y
O92 C93 H93A 109.5 ?
O92 C93 H93B 109.5 ?
H93A C93 H93B 109.5 ?
O92 C93 H93C 109.5 ?
H93A C93 H93C 109.5 ?
H93B C93 H93C 109.5 ?
C91 O92 C93 115.48(15) y

loop_
_geom_bond_atom_site_label_1
_geom_bond_atom_site_label_2
_geom_bond_distance
_geom_bond_publ_flag
N1 C2 1.359(2) y
N1 C7 1.418(2) y
N1 C11 1.475(2) y
C2 O21 1.2360(19) y
C2 C3 1.530(2) y
C3 N4 1.472(2) y
C3 C31 1.534(2) y
C3 H3 1 ?
N4 C5 1.472(2) y
N4 H4 0.873(17) ?
C5 C6 1.511(2) y
C5 C51 1.516(2) y
C5 H5 1 ?
C6 N10 1.359(2) y
C6 C7 1.389(2) y
C7 C8 1.404(2) y
C8 C9 1.379(2) y
C8 H8 0.95 ?
C9 N10 1.363(2) y
C9 C91 1.443(2) y
N10 H10 0.887(18) ?
C11 C12 1.504(3) y
C11 H11a 0.99 ?
C11 H11b 0.99 ?
C12 C17 1.378(3) y
C12 C13 1.392(3) y
C13 C14 1.377(3) y
C13 H13 0.95 ?
C14 C15 1.388(3) y
C14 H14 0.95 ?
C15 C16 1.370(3) y
C15 H15 0.95 ?
C16 C17 1.367(3) y
C16 H16 0.95 ?
C17 H17 0.95 ?
C31 C32 1.526(2) y
C31 C33 1.536(2) y
C31 H31 1 ?
C32 H32a 0.98 ?
C32 H32b 0.98 ?
C32 H32c 0.98 ?
C33 C34 1.531(3) y
C33 H33a 0.99 ?
C33 H33b 0.99 ?
C34 H34a 0.98 ?
C34 H34b 0.98 ?
C34 H34c 0.98 ?
C51 C52 1.366(2) y
C51 C56 1.383(2) y
C52 C53 1.394(3) y
C52 H52 0.95 ?
C53 C54 1.373(3) y
C53 H53 0.95 ?
C54 C55 1.378(3) y
C54 H54 0.95 ?
C55 C56 1.391(2) y
C55 H55 0.95 ?
C56 H56 0.95 ?
C91 O91 1.216(2) y
C91 O92 1.348(2) y
C93 O92 1.445(2) y
C93 H93a 0.98 ?
C93 H93b 0.98 ?
C93 H93c 0.98 ?

loop_
_geom_hbond_atom_site_label_D
_geom_hbond_atom_site_label_H
_geom_hbond_atom_site_label_A
_geom_hbond_distance_DH
_geom_hbond_distance_HA
_geom_hbond_distance_DA
_geom_hbond_angle_DHA
_geom_hbond_site_symmetry_A
N4 H4 O91 0.873(17) 2.219(18) 3.088(2) 173.5(16) 18
N10 H10 O21 0.887(18) 1.898(18) 2.7397(19) 157.8(17) 24_554

loop_
_geom_torsion_atom_site_label_1
_geom_torsion_atom_site_label_2
_geom_torsion_atom_site_label_3
_geom_torsion_atom_site_label_4
_geom_torsion
_geom_torsion_publ_flag
C7 N1 C2 O21 175.61(15) y
C11 N1 C2 O21 -1.7(2) y
C7 N1 C2 C3 -1.1(2) y
C11 N1 C2 C3 -178.40(14) y
O21 C2 C3 N4 -105.15(18) y
N1 C2 C3 N4 71.49(18) y
O21 C2 C3 C31 20.7(2) y
N1 C2 C3 C31 -162.71(14) y
C2 C3 N4 C5 -93.39(17) y
C31 C3 N4 C5 141.47(15) y
C3 N4 C5 C6 37.1(2) y
C3 N4 C5 C51 163.81(14) y
N4 C5 C6 N10 -165.20(15) y
C51 C5 C6 N10 71.6(2) y
N4 C5 C6 C7 11.5(3) y
C51 C5 C6 C7 -111.7(2) y
N10 C6 C7 C8 -1.2(2) y
C5 C6 C7 C8 -178.22(18) y
N10 C6 C7 N1 179.91(16) y
C5 C6 C7 N1 2.9(3) y
C2 N1 C7 C6 -33.5(3) y
C11 N1 C7 C6 143.98(18) y
C2 N1 C7 C8 147.81(18) y
C11 N1 C7 C8 -34.8(2) y
C6 C7 C8 C9 0.8(2) y
N1 C7 C8 C9 179.74(16) y
C7 C8 C9 N10 -0.1(2) y
C7 C8 C9 C91 179.74(18) y
C7 C6 N10 C9 1.1(2) y
C5 C6 N10 C9 178.63(16) y
C8 C9 N10 C6 -0.7(2) y
C91 C9 N10 C6 179.49(16) y
C2 N1 C11 C12 113.65(18) y
C7 N1 C11 C12 -63.9(2) y
N1 C11 C12 C17 134.22(17) y
N1 C11 C12 C13 -47.5(2) y
C17 C12 C13 C14 1.3(3) y
C11 C12 C13 C14 -177.10(17) y
C12 C13 C14 C15 -0.3(3) y
C13 C14 C15 C16 -0.9(3) y
C14 C15 C16 C17 1.2(3) y
C15 C16 C17 C12 -0.3(3) y
C13 C12 C17 C16 -1.0(3) y
C11 C12 C17 C16 177.39(18) y
N4 C3 C31 C32 -173.41(14) y
C2 C3 C31 C32 63.59(19) y
N4 C3 C31 C33 -50.74(19) y
C2 C3 C31 C33 -173.74(14) y
C32 C31 C33 C34 -66.1(2) y
C3 C31 C33 C34 172.45(16) y
N4 C5 C51 C52 -98.46(19) y
C6 C5 C51 C52 27.8(2) y
N4 C5 C51 C56 76.41(18) y
C6 C5 C51 C56 -157.36(16) y
C56 C51 C52 C53 0.5(3) y
C5 C51 C52 C53 175.38(17) y
C51 C52 C53 C54 -1.4(3) y
C52 C53 C54 C55 1.3(3) y
C53 C54 C55 C56 -0.3(3) y
C52 C51 C56 C55 0.5(3) y
C5 C51 C56 C55 -174.55(17) y
C54 C55 C56 C51 -0.6(3) y
N10 C9 C91 O91 -1.4(3) y
C8 C9 C91 O91 178.76(19) y
N10 C9 C91 O92 178.55(16) y
C8 C9 C91 O92 -1.3(3) y
O91 C91 O92 C93 0.7(3) y
C9 C91 O92 C93 -179.31(15) y
